data_1534916
loop_
_publ_author_name
'Maksimov, B.A.'
'Timofeeva, V.A.'
'Verin, I.A.'
'Klokova, N.E.'

_publ_section_title
;
 Atomic structure of crystals of the superionic conductor Na4 Ti P2 O9
;
_journal_name_full Kristallografiya
_journal_page_first 847
_journal_page_last 851
_journal_volume 35
_journal_year 1990
_chemical_formula_sum 'Na4 O9 P2 Ti'
_chemical_name_systematic 'Na4 (Ti O) (P O4)2'
_space_group_IT_number 72
_symmetry_space_group_name_Hall '-I 2 2c'
_symmetry_space_group_name_H-M 'I b a m'
_cell_angle_alpha 90
_cell_angle_beta 90
_cell_angle_gamma 90
_cell_formula_units_Z 8
_cell_length_a 15.647
_cell_length_b 14.989
_cell_length_c 7.081
_cell_volume 1660.727
_citation_journal_id_ASTM KRISAJ
_cod_data_source_file Maksimov_KRISAJ_1990_1016.cif
_cod_data_source_block Na4O9P2Ti1
_cod_original_formula_sum 'Na4 O9 P2 Ti1'
_cod_database_code 1534916

loop_
_symmetry_equiv_pos_as_xyz
x,y,z
-x,-y,z
x,-y,-z+1/2
-x,y,-z+1/2
-x,-y,-z
x,y,-z
-x,y,z-1/2
x,-y,z-1/2
x+1/2,y+1/2,z+1/2
-x+1/2,-y+1/2,z+1/2
x+1/2,-y+1/2,-z+1
-x+1/2,y+1/2,-z+1
-x+1/2,-y+1/2,-z+1/2
x+1/2,y+1/2,-z+1/2
-x+1/2,y+1/2,z
x+1/2,-y+1/2,z

loop_
_atom_site_label
_atom_site_type_symbol
_atom_site_fract_x
_atom_site_fract_y
_atom_site_fract_z
_atom_site_occupancy
_atom_site_U_iso_or_equiv
P1 P+5 0.1196 0.1236 0 1 0.0
O2 O-2 0.3331 0.3435 0.32 1 0.0
Ti1 Ti+4 0.25 0.25 0.25 1 0.0
Na1 Na+1 0.2391 0 0.25 0.99 0.0
Na4 Na+1 0.1148 0.3871 0 0.8 0.0
O5 O-2 0.0276 0.3777 0.5 1 0.0
Na3 Na+1 0.1107 0.1239 0.5 0.73 0.0
O7 O-2 0.0299 0.1598 0 1 0.0
Na2 Na+1 0 0.2614 0.25 0.98 0.0
O1 O-2 0.2467 0.3001 0 1 0.0
O6 O-2 0.1598 0.4716 0.5 1 0.0
O4 O-2 0.1228 0.0235 0 1 0.0
O3 O-2 0.1533 0.3286 0.323 1 0.0
P2 P+5 0.1228 0.38 0.5 1 0.0
Na5 Na+1 0 0 0.25 0.59 0.0
Na6 Na+1 0.5 0 0.25 0.41 0.0
